data_7718399
loop_
_publ_author_name
'Varmu&#x17e;ov&#xe1;, V&#x11b;ra'
'C&#xed;sa&#x159;ov&#xe1;, Ivana'
'&#x160;t&#x11b;pni&#x10d;ka, Petr'

_publ_section_title
;
 Changing the properties of monodentate and P,C-chelating
 ferrocenyl-substituted 1,2,3-triazol-5-ylidene ligands through an
 inserted carbonyl moiety.
;
_journal_issue 16
_journal_name_full 'Dalton transactions (Cambridge, England : 2003)'
_journal_page_first 6563
_journal_page_last 6575
_journal_paper_doi 10.1039/d5dt00545k
_journal_volume 54
_journal_year 2025
_chemical_formula_moiety 'C34 H33 B Fe N3 O P'
_chemical_formula_sum 'C34 H33 B Fe N3 O P'
_chemical_formula_weight 597.26
_space_group_crystal_system monoclinic
_space_group_IT_number 14
_space_group_name_Hall '-P 2ybc'
_space_group_name_H-M_alt 'P 1 21/c 1'
_atom_sites_solution_hydrogens mixed
_atom_sites_solution_primary direct
_atom_sites_solution_secondary difmap
_audit_creation_method SHELXL-2017/1
_audit_update_record
;
2025-02-27 deposited with the CCDC.	2025-03-21 downloaded from the CCDC.
;
_cell_angle_alpha 90
_cell_angle_beta 98.6460(10)
_cell_angle_gamma 90
_cell_formula_units_Z 8
_cell_length_a 17.7954(4)
_cell_length_b 11.9108(3)
_cell_length_c 28.6233(8)
_cell_measurement_reflns_used 9743
_cell_measurement_temperature 120(2)
_cell_measurement_theta_max 28.24
_cell_measurement_theta_min 2.62
_cell_volume 5998.0(3)
_computing_cell_refinement 'SAINT V8.40B (Bruker AXS LLC, 2019)'
_computing_data_collection 'Bruker Instrument Service v8.5.1.2 Release'
_computing_data_reduction 'SAINT V8.40B (Bruker AXS LLC, 2019)'
_computing_molecular_graphics 'PLATON (Spek, 2017)'
_computing_publication_material 'PLATON (Spek, 2017)'
_computing_structure_refinement 'SHELXL 2017 (Sheldrick, 2017)'
_computing_structure_solution 'SHELXT 2018 (Sheldrick, 2018)'
_diffrn_ambient_temperature 120(2)
_diffrn_measured_fraction_theta_full 0.999
_diffrn_measured_fraction_theta_max 0.998
_diffrn_measurement_device_type 'Bruker D8 VENTURE Kappa Duo'
_diffrn_measurement_method '\f and \w scans'
_diffrn_radiation_monochromator 'Quazar Mo multilayer optic'
_diffrn_radiation_source 'I\mS micro-focus sealed tube'
_diffrn_radiation_type MoK\a
_diffrn_radiation_wavelength 0.71073
_diffrn_reflns_av_R_equivalents 0.0363
_diffrn_reflns_av_unetI/netI 0.0255
_diffrn_reflns_Laue_measured_fraction_full 0.999
_diffrn_reflns_Laue_measured_fraction_max 0.998
_diffrn_reflns_limit_h_max 22
_diffrn_reflns_limit_h_min -23
_diffrn_reflns_limit_k_max 13
_diffrn_reflns_limit_k_min -15
_diffrn_reflns_limit_l_max 36
_diffrn_reflns_limit_l_min -38
_diffrn_reflns_number 85580
_diffrn_reflns_point_group_measured_fraction_full 0.999
_diffrn_reflns_point_group_measured_fraction_max 0.998
_diffrn_reflns_theta_full 25.242
_diffrn_reflns_theta_max 28.279
_diffrn_reflns_theta_min 1.978
_exptl_absorpt_coefficient_mu 0.588
_exptl_absorpt_correction_T_max 0.92
_exptl_absorpt_correction_T_min 0.80
_exptl_absorpt_correction_type multi-scan
_exptl_absorpt_process_details
;
Krause, L., Herbst-Irmer, R., Sheldrick, G. M., Stalke, D. (2015).
J. Appl. Cryst. 48, 3-10.
;
_exptl_crystal_colour orange
_exptl_crystal_density_diffrn 1.323
_exptl_crystal_description plate
_exptl_crystal_F_000 2496
_exptl_crystal_size_max 0.33
_exptl_crystal_size_mid 0.23
_exptl_crystal_size_min 0.14
_refine_diff_density_max 0.656
_refine_diff_density_min -0.320
_refine_diff_density_rms 0.057
_refine_ls_extinction_method none
_refine_ls_goodness_of_fit_ref 1.103
_refine_ls_hydrogen_treatment constr
_refine_ls_matrix_type full
_refine_ls_number_parameters 745
_refine_ls_number_reflns 14850
_refine_ls_number_restraints 0
_refine_ls_restrained_S_all 1.103
_refine_ls_R_factor_all 0.0505
_refine_ls_R_factor_gt 0.0421
_refine_ls_shift/su_max 0.002
_refine_ls_shift/su_mean 0.000
_refine_ls_structure_factor_coef Fsqd
_refine_ls_weighting_details 'w=1/[\s^2^(Fo^2^)+(0.0350P)^2^+4.6076P] where P=(Fo^2^+2Fc^2^)/3'
_refine_ls_weighting_scheme calc
_refine_ls_wR_factor_gt 0.0941
_refine_ls_wR_factor_ref 0.0979
_reflns_Friedel_coverage 0.000
_reflns_number_gt 12927
_reflns_number_total 14850
_reflns_threshold_expression 'I > 2\s(I)'
_cod_data_source_file d5dt00545k2.cif
_cod_data_source_block vv257
_cod_depositor_comments 'Adding full bibliography for 7718398--7718407.cif.'
_cod_original_sg_symbol_H-M 'P 21/c'
_cod_database_code 7718399
_shelx_shelxl_version_number 2017/1
_shelx_space_group_comment
;
The symmetry employed for this shelxl refinement is uniquely defined
by the following loop, which should always be used as a source of
symmetry information in preference to the above space-group names.
They are only intended as comments.
;
_shelx_estimated_absorpt_t_min 0.830
_shelx_estimated_absorpt_t_max 0.922

loop_
_space_group_symop_operation_xyz
'x, y, z'
'-x, y+1/2, -z+1/2'
'-x, -y, -z'
'x, -y-1/2, z-1/2'

loop_
_atom_site_label
_atom_site_type_symbol
_atom_site_fract_x
_atom_site_fract_y
_atom_site_fract_z
_atom_site_U_iso_or_equiv
_atom_site_adp_type
_atom_site_occupancy
_atom_site_site_symmetry_order
_atom_site_calc_flag
_atom_site_refinement_flags_posn
_atom_site_refinement_flags_adp
_atom_site_refinement_flags_occupancy
_atom_site_disorder_assembly
_atom_site_disorder_group
Fe1 Fe 0.51219(2) 0.26357(2) 0.30356(2) 0.01778(6) Uani 1 1 d . . . . .
P1 P 0.61318(3) 0.34615(4) 0.41037(2) 0.02214(10) Uani 1 1 d . . . . .
O1 O 0.52803(8) 0.31588(13) 0.17264(5) 0.0332(3) Uani 1 1 d . . . . .
N1 N 0.34776(9) 0.22846(14) 0.20231(6) 0.0314(4) Uani 1 1 d . . . . .
N2 N 0.28130(10) 0.26870(15) 0.18512(6) 0.0322(4) Uani 1 1 d . . . . .
N3 N 0.29279(9) 0.35186(13) 0.15420(6) 0.0255(3) Uani 1 1 d . . . . .
B1 B 0.61510(14) 0.2027(2) 0.44189(9) 0.0352(5) Uani 1 1 d . . . . .
H1B H 0.624895 0.138532 0.417698 0.042 Uiso 1 1 d R U . . .
H2B H 0.664995 0.213032 0.469898 0.042 Uiso 1 1 d R U . . .
H3B H 0.564495 0.203832 0.455598 0.042 Uiso 1 1 d R U . . .
C1 C 0.36692(11) 0.36291(16) 0.15166(6) 0.0255(4) Uani 1 1 d . . . . .
H1 H 0.390022 0.413944 0.132634 0.031 Uiso 1 1 calc R U . . .
C2 C 0.40227(11) 0.28442(16) 0.18254(6) 0.0248(4) Uani 1 1 d . . . . .
C3 C 0.48505(10) 0.26808(16) 0.19597(6) 0.0245(4) Uani 1 1 d . . . . .
C4 C 0.51467(10) 0.20143(15) 0.23786(6) 0.0235(4) Uani 1 1 d . . . . .
C5 C 0.59079(10) 0.21358(16) 0.26221(7) 0.0252(4) Uani 1 1 d . . . . .
H5 H 0.629646 0.258106 0.252138 0.030 Uiso 1 1 calc R U . . .
C6 C 0.59805(11) 0.14770(16) 0.30390(7) 0.0277(4) Uani 1 1 d . . . . .
H6 H 0.642472 0.140964 0.326714 0.033 Uiso 1 1 calc R U . . .
C7 C 0.52751(11) 0.09357(16) 0.30565(7) 0.0281(4) Uani 1 1 d . . . . .
H7 H 0.517016 0.043544 0.329706 0.034 Uiso 1 1 calc R U . . .
C8 C 0.47531(11) 0.12632(15) 0.26569(7) 0.0243(4) Uani 1 1 d . . . . .
H8 H 0.423785 0.103169 0.258449 0.029 Uiso 1 1 calc R U . . .
C9 C 0.53565(10) 0.35872(14) 0.36275(6) 0.0197(3) Uani 1 1 d . . . . .
C10 C 0.46430(10) 0.30165(14) 0.36187(6) 0.0204(3) Uani 1 1 d . . . . .
H10 H 0.452071 0.250206 0.384949 0.025 Uiso 1 1 calc R U . . .
C11 C 0.41521(10) 0.33557(15) 0.32047(6) 0.0221(3) Uani 1 1 d . . . . .
H11 H 0.364605 0.310245 0.310947 0.026 Uiso 1 1 calc R U . . .
C12 C 0.45477(10) 0.41370(14) 0.29584(6) 0.0211(3) Uani 1 1 d . . . . .
H12 H 0.434993 0.450166 0.267091 0.025 Uiso 1 1 calc R U . . .
C13 C 0.52893(10) 0.42829(14) 0.32134(6) 0.0200(3) Uani 1 1 d . . . . .
H13 H 0.567371 0.475757 0.312566 0.024 Uiso 1 1 calc R U . . .
C15 C 0.22840(11) 0.41444(16) 0.13147(7) 0.0257(4) Uani 1 1 d . . . . .
C16 C 0.19114(11) 0.48491(15) 0.15929(6) 0.0234(4) Uani 1 1 d . . . . .
C17 C 0.12596(11) 0.53798(15) 0.13729(7) 0.0260(4) Uani 1 1 d . . . . .
H17 H 0.098774 0.585429 0.155547 0.031 Uiso 1 1 calc R U . . .
C18 C 0.09898(11) 0.52429(17) 0.08957(7) 0.0291(4) Uani 1 1 d . . . . .
C19 C 0.13991(12) 0.4565(2) 0.06309(7) 0.0379(5) Uani 1 1 d . . . . .
H19 H 0.122911 0.448468 0.030174 0.045 Uiso 1 1 calc R U . . .
C20 C 0.20480(12) 0.4003(2) 0.08321(7) 0.0364(5) Uani 1 1 d . . . . .
C21 C 0.22028(12) 0.50429(18) 0.21082(7) 0.0311(4) Uani 1 1 d . . . . .
H21A H 0.207699 0.439440 0.229246 0.047 Uiso 1 1 calc R U . . .
H21B H 0.196544 0.571843 0.221617 0.047 Uiso 1 1 calc R U . . .
H21C H 0.275559 0.514213 0.215141 0.047 Uiso 1 1 calc R U . . .
C22 C 0.02696(13) 0.58149(19) 0.06708(8) 0.0379(5) Uani 1 1 d . . . . .
H22A H -0.014080 0.526087 0.061137 0.057 Uiso 1 1 calc R U . . .
H22B H 0.035130 0.615777 0.037132 0.057 Uiso 1 1 calc R U . . .
H22C H 0.013012 0.639788 0.088369 0.057 Uiso 1 1 calc R U . . .
C23 C 0.24884(16) 0.3272(3) 0.05398(10) 0.0707(10) Uani 1 1 d . . . . .
H23A H 0.216787 0.308447 0.024089 0.106 Uiso 1 1 calc R U . . .
H23B H 0.264225 0.257971 0.071354 0.106 Uiso 1 1 calc R U . . .
H23C H 0.294142 0.367495 0.047492 0.106 Uiso 1 1 calc R U . . .
C24 C 0.59801(10) 0.46349(18) 0.44825(7) 0.0280(4) Uani 1 1 d . . . . .
C25 C 0.62084(13) 0.4530(2) 0.49686(7) 0.0425(6) Uani 1 1 d . . . . .
H25 H 0.646361 0.387145 0.509518 0.051 Uiso 1 1 calc R U . . .
C26 C 0.60578(16) 0.5401(3) 0.52668(9) 0.0571(8) Uani 1 1 d . . . . .
H26 H 0.620521 0.532836 0.559846 0.069 Uiso 1 1 calc R U . . .
C27 C 0.57033(15) 0.6352(3) 0.50889(9) 0.0535(7) Uani 1 1 d . . . . .
H27 H 0.560301 0.693666 0.529688 0.064 Uiso 1 1 calc R U . . .
C28 C 0.54875(14) 0.6476(2) 0.46079(9) 0.0482(6) Uani 1 1 d . . . . .
H28 H 0.524721 0.714740 0.448437 0.058 Uiso 1 1 calc R U . . .
C29 C 0.56241(12) 0.5610(2) 0.43050(8) 0.0371(5) Uani 1 1 d . . . . .
H29 H 0.547176 0.569009 0.397410 0.045 Uiso 1 1 calc R U . . .
C30 C 0.69934(10) 0.37894(15) 0.38653(6) 0.0223(3) Uani 1 1 d . . . . .
C31 C 0.71052(10) 0.48356(16) 0.36672(6) 0.0242(4) Uani 1 1 d . . . . .
H31 H 0.672726 0.540135 0.365958 0.029 Uiso 1 1 calc R U . . .
C32 C 0.77690(11) 0.50517(16) 0.34811(7) 0.0279(4) Uani 1 1 d . . . . .
H32 H 0.783845 0.575815 0.333953 0.033 Uiso 1 1 calc R U . . .
C33 C 0.83262(12) 0.42413(17) 0.35017(8) 0.0326(4) Uani 1 1 d . . . . .
H33 H 0.877787 0.438824 0.337260 0.039 Uiso 1 1 calc R U . . .
C34 C 0.82286(12) 0.32147(18) 0.37103(9) 0.0369(5) Uani 1 1 d . . . . .
H34 H 0.861910 0.266520 0.373062 0.044 Uiso 1 1 calc R U . . .
C35 C 0.75638(11) 0.29831(16) 0.38898(8) 0.0307(4) Uani 1 1 d . . . . .
H35 H 0.749776 0.227360 0.402969 0.037 Uiso 1 1 calc R U . . .
Fe51 Fe 0.97939(2) 0.27686(2) 0.18874(2) 0.01762(6) Uani 1 1 d . . . . .
P51 P 0.88482(3) 0.17623(4) 0.08413(2) 0.02087(10) Uani 1 1 d . . . . .
O51 O 0.96454(8) 0.24601(13) 0.32000(5) 0.0342(3) Uani 1 1 d . . . . .
N51 N 1.14271(9) 0.33179(14) 0.28691(5) 0.0249(3) Uani 1 1 d . . . . .
N52 N 1.20956(9) 0.29327(14) 0.30468(5) 0.0251(3) Uani 1 1 d . . . . .
N53 N 1.19871(9) 0.21549(13) 0.33767(5) 0.0214(3) Uani 1 1 d . . . . .
B51 B 0.88560(14) 0.3116(2) 0.04783(9) 0.0341(5) Uani 1 1 d . . . . .
H4B H 0.873702 0.381628 0.066604 0.041 Uiso 1 1 d R U . . .
H5B H 0.941802 0.313928 0.038004 0.041 Uiso 1 1 d R U . . .
H6B H 0.845302 0.300528 0.015004 0.041 Uiso 1 1 d R U . . .
C51 C 1.12473(10) 0.20605(15) 0.34108(6) 0.0233(4) Uani 1 1 d . . . . .
H51 H 1.102117 0.158498 0.361697 0.028 Uiso 1 1 calc R U . . .
C52 C 1.08870(10) 0.27985(15) 0.30837(6) 0.0207(3) Uani 1 1 d . . . . .
C53 C 1.00574(10) 0.29240(15) 0.29525(6) 0.0228(4) Uani 1 1 d . . . . .
C54 C 0.97387(10) 0.35153(15) 0.25171(6) 0.0225(4) Uani 1 1 d . . . . .
C55 C 0.89846(10) 0.33036(16) 0.22792(7) 0.0253(4) Uani 1 1 d . . . . .
H55 H 0.861099 0.285618 0.239517 0.030 Uiso 1 1 calc R U . . .
C56 C 0.88935(10) 0.38775(16) 0.18413(7) 0.0261(4) Uani 1 1 d . . . . .
H56 H 0.844872 0.387936 0.161158 0.031 Uiso 1 1 calc R U . . .
C57 C 0.95834(11) 0.44510(15) 0.18049(7) 0.0254(4) Uani 1 1 d . . . . .
H57 H 0.967591 0.490529 0.154670 0.031 Uiso 1 1 calc R U . . .
C58 C 1.01117(11) 0.42313(14) 0.22190(6) 0.0228(4) Uani 1 1 d . . . . .
H58 H 1.061736 0.450679 0.228628 0.027 Uiso 1 1 calc R U . . .
C59 C 0.96141(10) 0.17087(15) 0.13279(6) 0.0200(3) Uani 1 1 d . . . . .
C60 C 1.03142(10) 0.23036(15) 0.13308(6) 0.0218(3) Uani 1 1 d . . . . .
H60 H 1.043645 0.277954 0.108672 0.026 Uiso 1 1 calc R U . . .
C61 C 1.07944(10) 0.20595(15) 0.17615(7) 0.0231(4) Uani 1 1 d . . . . .
H61 H 1.129109 0.234933 0.185719 0.028 Uiso 1 1 calc R U . . .
C62 C 1.04019(10) 0.13071(15) 0.20234(6) 0.0222(4) Uani 1 1 d . . . . .
H62 H 1.059346 0.100307 0.232463 0.027 Uiso 1 1 calc R U . . .
C63 C 0.96746(10) 0.10832(15) 0.17608(6) 0.0208(3) Uani 1 1 d . . . . .
H63 H 0.929660 0.060575 0.185466 0.025 Uiso 1 1 calc R U . . .
C65 C 1.26151(10) 0.15291(15) 0.36201(6) 0.0220(4) Uani 1 1 d . . . . .
C66 C 1.29625(10) 0.07321(15) 0.33698(6) 0.0227(4) Uani 1 1 d . . . . .
C67 C 1.35705(11) 0.01372(16) 0.36158(7) 0.0257(4) Uani 1 1 d . . . . .
H67 H 1.382491 -0.040353 0.345234 0.031 Uiso 1 1 calc R U . . .
C68 C 1.38147(11) 0.03148(16) 0.40951(7) 0.0285(4) Uani 1 1 d . . . . .
C69 C 1.34455(12) 0.11163(17) 0.43306(7) 0.0300(4) Uani 1 1 d . . . . .
H69 H 1.360820 0.123518 0.465842 0.036 Uiso 1 1 calc R U . . .
C70 C 1.28434(11) 0.17509(16) 0.41001(6) 0.0260(4) Uani 1 1 d . . . . .
C71 C 1.26957(11) 0.05096(17) 0.28518(6) 0.0279(4) Uani 1 1 d . . . . .
H71A H 1.214232 0.041626 0.279836 0.042 Uiso 1 1 calc R U . . .
H71B H 1.293662 -0.017618 0.275654 0.042 Uiso 1 1 calc R U . . .
H71C H 1.283527 0.114425 0.266457 0.042 Uiso 1 1 calc R U . . .
C72 C 1.44712(13) -0.03507(18) 0.43525(8) 0.0375(5) Uani 1 1 d . . . . .
H72A H 1.487733 0.016369 0.448584 0.056 Uiso 1 1 calc R U . . .
H72B H 1.466398 -0.086527 0.413113 0.056 Uiso 1 1 calc R U . . .
H72C H 1.429853 -0.078252 0.460781 0.056 Uiso 1 1 calc R U . . .
C73 C 1.24605(13) 0.26483(19) 0.43509(7) 0.0361(5) Uani 1 1 d . . . . .
H73A H 1.194972 0.239710 0.439115 0.054 Uiso 1 1 calc R U . . .
H73B H 1.242314 0.333980 0.416329 0.054 Uiso 1 1 calc R U . . .
H73C H 1.275946 0.279189 0.466150 0.054 Uiso 1 1 calc R U . . .
C74 C 0.89697(11) 0.05131(16) 0.04991(6) 0.0249(4) Uani 1 1 d . . . . .
C75 C 0.84708(13) 0.0355(2) 0.00772(7) 0.0375(5) Uani 1 1 d . . . . .
H75 H 0.807142 0.087546 -0.001515 0.045 Uiso 1 1 calc R U . . .
C76 C 0.85639(15) -0.0569(2) -0.02059(8) 0.0489(6) Uani 1 1 d . . . . .
H76 H 0.822262 -0.068466 -0.049042 0.059 Uiso 1 1 calc R U . . .
C77 C 0.91475(15) -0.1316(2) -0.00759(8) 0.0447(6) Uani 1 1 d . . . . .
H77 H 0.920868 -0.194288 -0.027179 0.054 Uiso 1 1 calc R U . . .
C78 C 0.96428(14) -0.11583(19) 0.03364(8) 0.0390(5) Uani 1 1 d . . . . .
H78 H 1.004717 -0.167355 0.042341 0.047 Uiso 1 1 calc R U . . .
C79 C 0.95527(12) -0.02472(17) 0.06257(7) 0.0316(4) Uani 1 1 d . . . . .
H79 H 0.989279 -0.014547 0.091175 0.038 Uiso 1 1 calc R U . . .
C80 C 0.79754(10) 0.15302(15) 0.10810(6) 0.0208(3) Uani 1 1 d . . . . .
C81 C 0.78595(10) 0.05457(15) 0.13244(6) 0.0234(4) Uani 1 1 d . . . . .
H81 H 0.823469 -0.002782 0.135602 0.028 Uiso 1 1 calc R U . . .
C82 C 0.71992(11) 0.04001(17) 0.15204(7) 0.0291(4) Uani 1 1 d . . . . .
H82 H 0.712882 -0.026214 0.169360 0.035 Uiso 1 1 calc R U . . .
C83 C 0.66435(11) 0.12213(18) 0.14630(8) 0.0327(4) Uani 1 1 d . . . . .
H83 H 0.619079 0.112110 0.159674 0.039 Uiso 1 1 calc R U . . .
C84 C 0.67441(12) 0.21868(17) 0.12120(8) 0.0338(5) Uani 1 1 d . . . . .
H84 H 0.635756 0.274358 0.117006 0.041 Uiso 1 1 calc R U . . .
C85 C 0.74089(11) 0.23450(16) 0.10210(7) 0.0284(4) Uani 1 1 d . . . . .
H85 H 0.747690 0.301042 0.084923 0.034 Uiso 1 1 calc R U . . .

loop_
_atom_site_aniso_label
_atom_site_aniso_U_11
_atom_site_aniso_U_22
_atom_site_aniso_U_33
_atom_site_aniso_U_23
_atom_site_aniso_U_13
_atom_site_aniso_U_12
Fe1 0.01665(12) 0.01600(12) 0.02202(12) -0.00164(9) 0.00726(9) 0.00076(9)
P1 0.0193(2) 0.0262(2) 0.0214(2) 0.00508(17) 0.00473(17) 0.00067(18)
O1 0.0259(7) 0.0435(8) 0.0333(7) 0.0031(6) 0.0143(6) -0.0022(6)
N1 0.0225(8) 0.0288(9) 0.0433(10) 0.0008(7) 0.0063(7) -0.0065(7)
N2 0.0232(8) 0.0298(9) 0.0437(10) 0.0038(7) 0.0053(7) -0.0078(7)
N3 0.0232(8) 0.0246(8) 0.0292(8) -0.0058(6) 0.0051(6) -0.0064(6)
B1 0.0317(12) 0.0373(13) 0.0375(12) 0.0185(10) 0.0085(10) 0.0028(10)
C1 0.0244(9) 0.0288(9) 0.0246(9) -0.0069(7) 0.0080(7) -0.0069(8)
C2 0.0240(9) 0.0256(9) 0.0259(9) -0.0083(7) 0.0073(7) -0.0073(8)
C3 0.0235(9) 0.0251(9) 0.0270(9) -0.0080(7) 0.0105(7) -0.0033(7)
C4 0.0229(9) 0.0221(9) 0.0277(9) -0.0076(7) 0.0107(7) -0.0004(7)
C5 0.0197(8) 0.0261(9) 0.0324(10) -0.0055(7) 0.0122(7) 0.0026(7)
C6 0.0232(9) 0.0255(9) 0.0364(10) -0.0030(8) 0.0111(8) 0.0076(8)
C7 0.0296(10) 0.0185(9) 0.0383(11) -0.0024(7) 0.0121(8) 0.0046(8)
C8 0.0235(9) 0.0183(8) 0.0328(10) -0.0061(7) 0.0098(7) -0.0005(7)
C9 0.0211(8) 0.0194(8) 0.0194(8) 0.0001(6) 0.0059(6) 0.0012(7)
C10 0.0201(8) 0.0194(8) 0.0239(8) -0.0011(6) 0.0101(7) 0.0010(7)
C11 0.0176(8) 0.0218(8) 0.0277(9) -0.0049(7) 0.0066(7) 0.0029(7)
C12 0.0212(8) 0.0179(8) 0.0240(8) -0.0025(6) 0.0025(7) 0.0031(7)
C13 0.0219(8) 0.0161(8) 0.0222(8) -0.0002(6) 0.0040(6) -0.0011(7)
C15 0.0246(9) 0.0259(9) 0.0269(9) -0.0039(7) 0.0050(7) -0.0057(8)
C16 0.0278(9) 0.0208(8) 0.0235(9) -0.0005(7) 0.0097(7) -0.0093(7)
C17 0.0303(10) 0.0200(8) 0.0306(9) 0.0005(7) 0.0137(8) -0.0045(8)
C18 0.0290(10) 0.0291(10) 0.0305(10) 0.0073(8) 0.0084(8) -0.0042(8)
C19 0.0343(11) 0.0542(14) 0.0245(10) -0.0065(9) 0.0020(8) -0.0013(10)
C20 0.0322(11) 0.0469(13) 0.0300(10) -0.0151(9) 0.0045(8) 0.0000(10)
C21 0.0337(11) 0.0369(11) 0.0246(9) -0.0050(8) 0.0107(8) -0.0087(9)
C22 0.0390(12) 0.0378(12) 0.0375(11) 0.0141(9) 0.0077(9) 0.0020(10)
C23 0.0475(15) 0.114(3) 0.0463(15) -0.0495(17) -0.0059(12) 0.0222(17)
C24 0.0185(8) 0.0426(11) 0.0237(9) -0.0064(8) 0.0057(7) -0.0045(8)
C25 0.0385(12) 0.0652(16) 0.0229(10) -0.0020(10) 0.0012(9) -0.0123(11)
C26 0.0569(16) 0.088(2) 0.0270(11) -0.0207(13) 0.0097(11) -0.0274(16)
C27 0.0455(14) 0.0722(19) 0.0469(14) -0.0356(14) 0.0205(12) -0.0220(14)
C28 0.0374(13) 0.0519(15) 0.0560(15) -0.0251(12) 0.0095(11) 0.0012(11)
C29 0.0342(11) 0.0432(12) 0.0336(11) -0.0132(9) 0.0041(9) 0.0042(10)
C30 0.0197(8) 0.0238(9) 0.0236(8) 0.0018(7) 0.0047(6) 0.0002(7)
C31 0.0204(8) 0.0225(9) 0.0298(9) 0.0024(7) 0.0041(7) 0.0027(7)
C32 0.0253(9) 0.0237(9) 0.0351(10) 0.0057(8) 0.0061(8) -0.0028(8)
C33 0.0256(10) 0.0309(10) 0.0443(12) 0.0012(9) 0.0151(9) -0.0024(8)
C34 0.0282(10) 0.0276(10) 0.0588(14) 0.0056(9) 0.0191(10) 0.0084(9)
C35 0.0281(10) 0.0207(9) 0.0450(12) 0.0070(8) 0.0115(8) 0.0035(8)
Fe51 0.01571(12) 0.01683(12) 0.02111(12) -0.00096(9) 0.00535(9) 0.00091(9)
P51 0.0197(2) 0.0230(2) 0.0201(2) 0.00253(17) 0.00345(16) -0.00067(18)
O51 0.0253(7) 0.0471(9) 0.0334(7) 0.0076(6) 0.0142(6) -0.0018(6)
N51 0.0208(7) 0.0293(8) 0.0249(8) 0.0035(6) 0.0043(6) -0.0063(7)
N52 0.0222(8) 0.0301(8) 0.0233(7) 0.0068(6) 0.0040(6) -0.0066(7)
N53 0.0231(7) 0.0229(7) 0.0193(7) 0.0007(6) 0.0067(6) -0.0042(6)
B51 0.0339(12) 0.0340(12) 0.0348(12) 0.0152(10) 0.0062(10) -0.0019(10)
C51 0.0240(9) 0.0245(9) 0.0232(8) -0.0019(7) 0.0095(7) -0.0056(7)
C52 0.0218(8) 0.0224(8) 0.0195(8) -0.0036(6) 0.0078(6) -0.0056(7)
C53 0.0233(9) 0.0232(9) 0.0241(8) -0.0044(7) 0.0102(7) -0.0024(7)
C54 0.0218(9) 0.0214(9) 0.0260(9) -0.0039(7) 0.0095(7) 0.0011(7)
C55 0.0185(8) 0.0291(9) 0.0305(9) -0.0034(7) 0.0108(7) 0.0033(8)
C56 0.0201(9) 0.0258(9) 0.0330(10) -0.0009(7) 0.0057(7) 0.0071(8)
C57 0.0281(9) 0.0184(8) 0.0309(9) 0.0016(7) 0.0081(7) 0.0070(7)
C58 0.0244(9) 0.0170(8) 0.0285(9) -0.0033(7) 0.0092(7) -0.0005(7)
C59 0.0184(8) 0.0204(8) 0.0219(8) -0.0013(6) 0.0055(6) -0.0001(7)
C60 0.0195(8) 0.0223(8) 0.0252(8) -0.0030(7) 0.0088(7) 0.0008(7)
C61 0.0170(8) 0.0213(8) 0.0317(9) -0.0062(7) 0.0054(7) 0.0027(7)
C62 0.0228(9) 0.0184(8) 0.0247(8) -0.0027(6) 0.0013(7) 0.0031(7)
C63 0.0200(8) 0.0191(8) 0.0228(8) 0.0000(6) 0.0018(6) -0.0005(7)
C65 0.0225(9) 0.0227(9) 0.0213(8) 0.0034(6) 0.0049(7) -0.0040(7)
C66 0.0246(9) 0.0216(8) 0.0228(8) 0.0014(7) 0.0061(7) -0.0083(7)
C67 0.0275(9) 0.0207(8) 0.0301(9) 0.0020(7) 0.0081(7) -0.0042(8)
C68 0.0301(10) 0.0243(9) 0.0304(10) 0.0077(7) 0.0024(8) -0.0054(8)
C69 0.0383(11) 0.0298(10) 0.0211(9) 0.0045(7) 0.0020(8) -0.0032(9)
C70 0.0319(10) 0.0253(9) 0.0216(9) 0.0014(7) 0.0069(7) -0.0046(8)
C71 0.0305(10) 0.0310(10) 0.0234(9) -0.0039(7) 0.0080(7) -0.0051(8)
C72 0.0418(12) 0.0299(11) 0.0375(11) 0.0068(9) -0.0053(9) 0.0009(9)
C73 0.0461(13) 0.0399(12) 0.0226(9) -0.0037(8) 0.0059(8) 0.0059(10)
C74 0.0250(9) 0.0307(10) 0.0205(8) -0.0027(7) 0.0080(7) -0.0032(8)
C75 0.0341(11) 0.0517(14) 0.0256(10) -0.0062(9) 0.0005(8) 0.0022(10)
C76 0.0513(15) 0.0659(17) 0.0281(11) -0.0175(11) 0.0015(10) -0.0043(13)
C77 0.0562(15) 0.0453(13) 0.0366(12) -0.0169(10) 0.0201(11) -0.0061(12)
C78 0.0417(12) 0.0343(11) 0.0431(12) -0.0069(9) 0.0127(10) 0.0029(10)
C79 0.0328(11) 0.0328(11) 0.0291(10) -0.0037(8) 0.0040(8) 0.0018(9)
C80 0.0173(8) 0.0220(8) 0.0228(8) -0.0013(6) 0.0024(6) -0.0006(7)
C81 0.0198(8) 0.0198(8) 0.0302(9) 0.0008(7) 0.0026(7) -0.0002(7)
C82 0.0229(9) 0.0264(9) 0.0390(11) 0.0036(8) 0.0076(8) -0.0026(8)
C83 0.0219(9) 0.0344(11) 0.0439(12) -0.0032(9) 0.0121(8) -0.0020(8)
C84 0.0231(9) 0.0263(10) 0.0531(13) -0.0028(9) 0.0089(9) 0.0048(8)
C85 0.0233(9) 0.0224(9) 0.0390(11) 0.0038(8) 0.0031(8) 0.0022(8)

loop_
_atom_type_symbol
_atom_type_description
_atom_type_scat_dispersion_real
_atom_type_scat_dispersion_imag
_atom_type_scat_source
C C 0.0033 0.0016 'International Tables Vol C Tables 4.2.6.8 and 6.1.1.4'
H H 0.0000 0.0000 'International Tables Vol C Tables 4.2.6.8 and 6.1.1.4'
B B 0.0013 0.0007 'International Tables Vol C Tables 4.2.6.8 and 6.1.1.4'
Fe Fe 0.3463 0.8444 'International Tables Vol C Tables 4.2.6.8 and 6.1.1.4'
N N 0.0061 0.0033 'International Tables Vol C Tables 4.2.6.8 and 6.1.1.4'
O O 0.0106 0.0060 'International Tables Vol C Tables 4.2.6.8 and 6.1.1.4'
P P 0.1023 0.0942 'International Tables Vol C Tables 4.2.6.8 and 6.1.1.4'

loop_
_geom_angle_atom_site_label_1
_geom_angle_atom_site_label_2
_geom_angle_atom_site_label_3
_geom_angle
_geom_angle_site_symmetry_1
_geom_angle_site_symmetry_3
_geom_angle_publ_flag
C8 Fe1 C4 41.92(7) . . ?
C8 Fe1 C9 155.71(7) . . ?
C4 Fe1 C9 161.43(7) . . ?
C8 Fe1 C10 118.61(7) . . ?
C4 Fe1 C10 155.74(7) . . ?
C9 Fe1 C10 41.41(7) . . ?
C8 Fe1 C13 159.82(7) . . ?
C4 Fe1 C13 124.08(7) . . ?
C9 Fe1 C13 41.37(7) . . ?
C10 Fe1 C13 69.16(7) . . ?
C8 Fe1 C7 40.82(8) . . ?
C4 Fe1 C7 69.14(8) . . ?
C9 Fe1 C7 121.30(8) . . ?
C10 Fe1 C7 105.51(7) . . ?
C13 Fe1 C7 158.96(8) . . ?
C8 Fe1 C11 104.40(7) . . ?
C4 Fe1 C11 120.55(7) . . ?
C9 Fe1 C11 69.14(7) . . ?
C10 Fe1 C11 40.71(7) . . ?
C13 Fe1 C11 68.57(7) . . ?
C7 Fe1 C11 121.42(8) . . ?
C8 Fe1 C5 69.48(7) . . ?
C4 Fe1 C5 41.17(7) . . ?
C9 Fe1 C5 124.84(7) . . ?
C10 Fe1 C5 160.61(7) . . ?
C13 Fe1 C5 109.68(7) . . ?
C7 Fe1 C5 68.27(8) . . ?
C11 Fe1 C5 158.28(8) . . ?
C8 Fe1 C12 122.09(7) . . ?
C4 Fe1 C12 107.31(7) . . ?
C9 Fe1 C12 68.92(7) . . ?
C10 Fe1 C12 68.39(7) . . ?
C13 Fe1 C12 40.59(7) . . ?
C7 Fe1 C12 158.08(8) . . ?
C11 Fe1 C12 40.39(7) . . ?
C5 Fe1 C12 124.16(8) . . ?
C8 Fe1 C6 68.91(8) . . ?
C4 Fe1 C6 68.89(8) . . ?
C9 Fe1 C6 108.14(8) . . ?
C10 Fe1 C6 123.21(8) . . ?
C13 Fe1 C6 124.34(8) . . ?
C7 Fe1 C6 40.49(8) . . ?
C11 Fe1 C6 158.54(8) . . ?
C5 Fe1 C6 40.36(8) . . ?
C12 Fe1 C6 160.21(8) . . ?
C9 P1 C30 107.06(8) . . ?
C9 P1 C24 102.90(8) . . ?
C30 P1 C24 105.64(9) . . ?
C9 P1 B1 112.74(10) . . ?
C30 P1 B1 114.23(10) . . ?
C24 P1 B1 113.35(11) . . ?
N2 N1 C2 108.94(17) . . ?
N1 N2 N3 107.24(15) . . ?
C1 N3 N2 110.59(16) . . ?
C1 N3 C15 130.49(17) . . ?
N2 N3 C15 118.88(15) . . ?
P1 B1 H1B 109.0 . . ?
P1 B1 H2B 101.3 . . ?
H1B B1 H2B 111.0 . . ?
P1 B1 H3B 102.1 . . ?
H1B B1 H3B 119.6 . . ?
H2B B1 H3B 111.8 . . ?
N3 C1 C2 104.96(17) . . ?
N3 C1 H1 127.5 . . ?
C2 C1 H1 127.5 . . ?
N1 C2 C1 108.27(17) . . ?
N1 C2 C3 124.70(18) . . ?
C1 C2 C3 126.83(17) . . ?
O1 C3 C4 121.21(17) . . ?
O1 C3 C2 118.37(18) . . ?
C4 C3 C2 120.33(16) . . ?
C5 C4 C8 107.15(16) . . ?
C5 C4 C3 122.62(17) . . ?
C8 C4 C3 129.78(17) . . ?
C5 C4 Fe1 70.31(10) . . ?
C8 C4 Fe1 68.61(10) . . ?
C3 C4 Fe1 120.32(12) . . ?
C6 C5 C4 108.24(17) . . ?
C6 C5 Fe1 70.05(10) . . ?
C4 C5 Fe1 68.51(10) . . ?
C6 C5 H5 125.9 . . ?
C4 C5 H5 125.9 . . ?
Fe1 C5 H5 127.1 . . ?
C5 C6 C7 108.19(18) . . ?
C5 C6 Fe1 69.59(10) . . ?
C7 C6 Fe1 69.18(11) . . ?
C5 C6 H6 125.9 . . ?
C7 C6 H6 125.9 . . ?
Fe1 C6 H6 126.9 . . ?
C8 C7 C6 108.83(17) . . ?
C8 C7 Fe1 68.58(10) . . ?
C6 C7 Fe1 70.33(11) . . ?
C8 C7 H7 125.6 . . ?
C6 C7 H7 125.6 . . ?
Fe1 C7 H7 127.1 . . ?
C7 C8 C4 107.58(16) . . ?
C7 C8 Fe1 70.60(11) . . ?
C4 C8 Fe1 69.46(10) . . ?
C7 C8 H8 126.2 . . ?
C4 C8 H8 126.2 . . ?
Fe1 C8 H8 125.3 . . ?
C13 C9 C10 107.13(15) . . ?
C13 C9 P1 129.36(13) . . ?
C10 C9 P1 123.40(13) . . ?
C13 C9 Fe1 69.64(9) . . ?
C10 C9 Fe1 69.56(10) . . ?
P1 C9 Fe1 128.76(9) . . ?
C11 C10 C9 108.11(15) . . ?
C11 C10 Fe1 70.15(10) . . ?
C9 C10 Fe1 69.03(9) . . ?
C11 C10 H10 125.9 . . ?
C9 C10 H10 125.9 . . ?
Fe1 C10 H10 126.5 . . ?
C12 C11 C10 108.21(15) . . ?
C12 C11 Fe1 70.02(10) . . ?
C10 C11 Fe1 69.14(10) . . ?
C12 C11 H11 125.9 . . ?
C10 C11 H11 125.9 . . ?
Fe1 C11 H11 126.5 . . ?
C11 C12 C13 108.51(15) . . ?
C11 C12 Fe1 69.59(10) . . ?
C13 C12 Fe1 69.05(10) . . ?
C11 C12 H12 125.7 . . ?
C13 C12 H12 125.7 . . ?
Fe1 C12 H12 127.2 . . ?
C12 C13 C9 108.03(15) . . ?
C12 C13 Fe1 70.36(10) . . ?
C9 C13 Fe1 68.99(10) . . ?
C12 C13 H13 126.0 . . ?
C9 C13 H13 126.0 . . ?
Fe1 C13 H13 126.2 . . ?
C16 C15 C20 122.82(19) . . ?
C16 C15 N3 118.01(16) . . ?
C20 C15 N3 119.15(18) . . ?
C17 C16 C15 116.95(17) . . ?
C17 C16 C21 121.09(17) . . ?
C15 C16 C21 121.95(18) . . ?
C16 C17 C18 122.38(18) . . ?
C16 C17 H17 118.8 . . ?
C18 C17 H17 118.8 . . ?
C19 C18 C17 118.29(19) . . ?
C19 C18 C22 120.83(19) . . ?
C17 C18 C22 120.88(19) . . ?
C20 C19 C18 121.90(19) . . ?
C20 C19 H19 119.1 . . ?
C18 C19 H19 119.1 . . ?
C19 C20 C15 117.58(19) . . ?
C19 C20 C23 121.3(2) . . ?
C15 C20 C23 121.1(2) . . ?
C16 C21 H21A 109.5 . . ?
C16 C21 H21B 109.5 . . ?
H21A C21 H21B 109.5 . . ?
C16 C21 H21C 109.5 . . ?
H21A C21 H21C 109.5 . . ?
H21B C21 H21C 109.5 . . ?
C18 C22 H22A 109.5 . . ?
C18 C22 H22B 109.5 . . ?
H22A C22 H22B 109.5 . . ?
C18 C22 H22C 109.5 . . ?
H22A C22 H22C 109.5 . . ?
H22B C22 H22C 109.5 . . ?
C20 C23 H23A 109.5 . . ?
C20 C23 H23B 109.5 . . ?
H23A C23 H23B 109.5 . . ?
C20 C23 H23C 109.5 . . ?
H23A C23 H23C 109.5 . . ?
H23B C23 H23C 109.5 . . ?
C29 C24 C25 119.4(2) . . ?
C29 C24 P1 121.92(15) . . ?
C25 C24 P1 118.66(18) . . ?
C24 C25 C26 119.3(3) . . ?
C24 C25 H25 120.4 . . ?
C26 C25 H25 120.4 . . ?
C27 C26 C25 120.8(2) . . ?
C27 C26 H26 119.6 . . ?
C25 C26 H26 119.6 . . ?
C26 C27 C28 120.4(2) . . ?
C26 C27 H27 119.8 . . ?
C28 C27 H27 119.8 . . ?
C27 C28 C29 119.6(3) . . ?
C27 C28 H28 120.2 . . ?
C29 C28 H28 120.2 . . ?
C24 C29 C28 120.4(2) . . ?
C24 C29 H29 119.8 . . ?
C28 C29 H29 119.8 . . ?
C35 C30 C31 119.29(17) . . ?
C35 C30 P1 118.97(14) . . ?
C31 C30 P1 121.72(14) . . ?
C32 C31 C30 120.13(17) . . ?
C32 C31 H31 119.9 . . ?
C30 C31 H31 119.9 . . ?
C33 C32 C31 120.05(18) . . ?
C33 C32 H32 120.0 . . ?
C31 C32 H32 120.0 . . ?
C32 C33 C34 120.08(19) . . ?
C32 C33 H33 120.0 . . ?
C34 C33 H33 120.0 . . ?
C33 C34 C35 120.36(19) . . ?
C33 C34 H34 119.8 . . ?
C35 C34 H34 119.8 . . ?
C34 C35 C30 120.04(18) . . ?
C34 C35 H35 120.0 . . ?
C30 C35 H35 120.0 . . ?
C58 Fe51 C54 41.59(7) . . ?
C58 Fe51 C59 155.07(7) . . ?
C54 Fe51 C59 162.51(7) . . ?
C58 Fe51 C60 118.25(7) . . ?
C54 Fe51 C60 154.73(7) . . ?
C59 Fe51 C60 41.28(7) . . ?
C58 Fe51 C63 160.46(7) . . ?
C54 Fe51 C63 124.82(7) . . ?
C59 Fe51 C63 41.29(7) . . ?
C60 Fe51 C63 69.00(7) . . ?
C58 Fe51 C57 40.91(7) . . ?
C54 Fe51 C57 68.91(7) . . ?
C59 Fe51 C57 120.96(7) . . ?
C60 Fe51 C57 105.84(7) . . ?
C63 Fe51 C57 158.22(7) . . ?
C58 Fe51 C61 104.37(7) . . ?
C54 Fe51 C61 119.79(7) . . ?
C59 Fe51 C61 69.06(7) . . ?
C60 Fe51 C61 40.67(7) . . ?
C63 Fe51 C61 68.55(7) . . ?
C57 Fe51 C61 122.13(8) . . ?
C58 Fe51 C55 69.29(7) . . ?
C54 Fe51 C55 41.11(7) . . ?
C59 Fe51 C55 125.74(7) . . ?
C60 Fe51 C55 161.76(7) . . ?
C63 Fe51 C55 109.78(8) . . ?
C57 Fe51 C55 68.17(8) . . ?
C61 Fe51 C55 157.18(8) . . ?
C58 Fe51 C62 122.57(7) . . ?
C54 Fe51 C62 107.33(7) . . ?
C59 Fe51 C62 68.79(7) . . ?
C60 Fe51 C62 68.25(7) . . ?
C63 Fe51 C62 40.54(7) . . ?
C57 Fe51 C62 158.97(8) . . ?
C61 Fe51 C62 40.40(7) . . ?
C55 Fe51 C62 123.46(8) . . ?
C58 Fe51 C56 68.83(8) . . ?
C54 Fe51 C56 68.60(7) . . ?
C59 Fe51 C56 108.61(7) . . ?
C60 Fe51 C56 124.31(7) . . ?
C63 Fe51 C56 123.88(7) . . ?
C57 Fe51 C56 40.48(8) . . ?
C61 Fe51 C56 159.68(8) . . ?
C55 Fe51 C56 40.18(7) . . ?
C62 Fe51 C56 159.20(8) . . ?
C59 P51 C80 107.14(8) . . ?
C59 P51 C74 104.56(8) . . ?
C80 P51 C74 104.97(8) . . ?
C59 P51 B51 112.52(10) . . ?
C80 P51 B51 114.19(10) . . ?
C74 P51 B51 112.70(10) . . ?
N52 N51 C52 109.14(15) . . ?
N51 N52 N53 107.13(14) . . ?
C51 N53 N52 110.62(15) . . ?
C51 N53 C65 128.59(15) . . ?
N52 N53 C65 120.73(14) . . ?
P51 B51 H4B 112.2 . . ?
P51 B51 H5B 104.2 . . ?
H4B B51 H5B 112.7 . . ?
P51 B51 H6B 107.8 . . ?
H4B B51 H6B 112.5 . . ?
H5B B51 H6B 106.9 . . ?
N53 C51 C52 105.09(15) . . ?
N53 C51 H51 127.5 . . ?
C52 C51 H51 127.5 . . ?
N51 C52 C51 108.02(16) . . ?
N51 C52 C53 125.83(16) . . ?
C51 C52 C53 125.88(16) . . ?
O51 C53 C54 121.22(17) . . ?
O51 C53 C52 118.05(17) . . ?
C54 C53 C52 120.56(15) . . ?
C55 C54 C58 107.79(16) . . ?
C55 C54 C53 122.23(16) . . ?
C58 C54 C53 129.35(16) . . ?
C55 C54 Fe51 70.56(10) . . ?
C58 C54 Fe51 69.14(10) . . ?
C53 C54 Fe51 118.70(12) . . ?
C56 C55 C54 108.07(16) . . ?
C56 C55 Fe51 70.30(10) . . ?
C54 C55 Fe51 68.33(10) . . ?
C56 C55 H55 126.0 . . ?
C54 C55 H55 126.0 . . ?
Fe51 C55 H55 127.0 . . ?
C55 C56 C57 108.16(17) . . ?
C55 C56 Fe51 69.52(10) . . ?
C57 C56 Fe51 69.02(10) . . ?
C55 C56 H56 125.9 . . ?
C57 C56 H56 125.9 . . ?
Fe51 C56 H56 127.1 . . ?
C58 C57 C56 108.67(16) . . ?
C58 C57 Fe51 68.71(10) . . ?
C56 C57 Fe51 70.50(10) . . ?
C58 C57 H57 125.7 . . ?
C56 C57 H57 125.7 . . ?
Fe51 C57 H57 126.7 . . ?
C57 C58 C54 107.31(16) . . ?
C57 C58 Fe51 70.38(10) . . ?
C54 C58 Fe51 69.27(10) . . ?
C57 C58 H58 126.3 . . ?
C54 C58 H58 126.3 . . ?
Fe51 C58 H58 125.6 . . ?
C60 C59 C63 107.42(15) . . ?
C60 C59 P51 123.00(13) . . ?
C63 C59 P51 129.56(13) . . ?
C60 C59 Fe51 69.72(10) . . ?
C63 C59 Fe51 70.05(10) . . ?
P51 C59 Fe51 126.97(9) . . ?
C61 C60 C59 108.25(16) . . ?
C61 C60 Fe51 70.22(10) . . ?
C59 C60 Fe51 69.00(10) . . ?
C61 C60 H60 125.9 . . ?
C59 C60 H60 125.9 . . ?
Fe51 C60 H60 126.5 . . ?
C62 C61 C60 107.95(16) . . ?
C62 C61 Fe51 69.98(10) . . ?
C60 C61 Fe51 69.11(10) . . ?
C62 C61 H61 126.0 . . ?
C60 C61 H61 126.0 . . ?
Fe51 C61 H61 126.5 . . ?
C61 C62 C63 108.72(16) . . ?
C61 C62 Fe51 69.62(10) . . ?
C63 C62 Fe51 69.34(10) . . ?
C61 C62 H62 125.6 . . ?
C63 C62 H62 125.6 . . ?
Fe51 C62 H62 127.0 . . ?
C62 C63 C59 107.65(15) . . ?
C62 C63 Fe51 70.12(10) . . ?
C59 C63 Fe51 68.66(10) . . ?
C62 C63 H63 126.2 . . ?
C59 C63 H63 126.2 . . ?
Fe51 C63 H63 126.6 . . ?
C66 C65 C70 123.36(17) . . ?
C66 C65 N53 118.64(15) . . ?
C70 C65 N53 117.99(16) . . ?
C65 C66 C67 117.32(16) . . ?
C65 C66 C71 121.84(17) . . ?
C67 C66 C71 120.84(17) . . ?
C68 C67 C66 121.66(18) . . ?
C68 C67 H67 119.2 . . ?
C66 C67 H67 119.2 . . ?
C69 C68 C67 118.85(18) . . ?
C69 C68 C72 120.78(18) . . ?
C67 C68 C72 120.38(19) . . ?
C68 C69 C70 121.92(18) . . ?
C68 C69 H69 119.0 . . ?
C70 C69 H69 119.0 . . ?
C69 C70 C65 116.87(18) . . ?
C69 C70 C73 121.99(17) . . ?
C65 C70 C73 121.13(18) . . ?
C66 C71 H71A 109.5 . . ?
C66 C71 H71B 109.5 . . ?
H71A C71 H71B 109.5 . . ?
C66 C71 H71C 109.5 . . ?
H71A C71 H71C 109.5 . . ?
H71B C71 H71C 109.5 . . ?
C68 C72 H72A 109.5 . . ?
C68 C72 H72B 109.5 . . ?
H72A C72 H72B 109.5 . . ?
C68 C72 H72C 109.5 . . ?
H72A C72 H72C 109.5 . . ?
H72B C72 H72C 109.5 . . ?
C70 C73 H73A 109.5 . . ?
C70 C73 H73B 109.5 . . ?
H73A C73 H73B 109.5 . . ?
C70 C73 H73C 109.5 . . ?
H73A C73 H73C 109.5 . . ?
H73B C73 H73C 109.5 . . ?
C79 C74 C75 119.43(19) . . ?
C79 C74 P51 122.78(14) . . ?
C75 C74 P51 117.70(16) . . ?
C76 C75 C74 119.5(2) . . ?
C76 C75 H75 120.2 . . ?
C74 C75 H75 120.2 . . ?
C77 C76 C75 120.3(2) . . ?
C77 C76 H76 119.8 . . ?
C75 C76 H76 119.8 . . ?
C76 C77 C78 120.3(2) . . ?
C76 C77 H77 119.9 . . ?
C78 C77 H77 119.9 . . ?
C77 C78 C79 120.1(2) . . ?
C77 C78 H78 120.0 . . ?
C79 C78 H78 120.0 . . ?
C74 C79 C78 120.30(19) . . ?
C74 C79 H79 119.9 . . ?
C78 C79 H79 119.9 . . ?
C85 C80 C81 119.29(17) . . ?
C85 C80 P51 119.57(14) . . ?
C81 C80 P51 121.14(14) . . ?
C82 C81 C80 120.32(17) . . ?
C82 C81 H81 119.8 . . ?
C80 C81 H81 119.8 . . ?
C83 C82 C81 119.85(18) . . ?
C83 C82 H82 120.1 . . ?
C81 C82 H82 120.1 . . ?
C84 C83 C82 120.27(19) . . ?
C84 C83 H83 119.9 . . ?
C82 C83 H83 119.9 . . ?
C83 C84 C85 120.15(19) . . ?
C83 C84 H84 119.9 . . ?
C85 C84 H84 119.9 . . ?
C84 C85 C80 120.07(18) . . ?
C84 C85 H85 120.0 . . ?
C80 C85 H85 120.0 . . ?

loop_
_geom_bond_atom_site_label_1
_geom_bond_atom_site_label_2
_geom_bond_distance
_geom_bond_site_symmetry_2
_geom_bond_publ_flag
Fe1 C8 2.0161(18) . ?
Fe1 C4 2.0276(17) . ?
Fe1 C9 2.0288(17) . ?
Fe1 C10 2.0359(17) . ?
Fe1 C13 2.0375(17) . ?
Fe1 C7 2.0427(19) . ?
Fe1 C11 2.0492(17) . ?
Fe1 C5 2.0517(17) . ?
Fe1 C12 2.0549(17) . ?
Fe1 C6 2.0578(18) . ?
P1 C9 1.7940(18) . ?
P1 C30 1.8120(18) . ?
P1 C24 1.814(2) . ?
P1 B1 1.930(2) . ?
O1 C3 1.228(2) . ?
N1 N2 1.302(2) . ?
N1 C2 1.368(2) . ?
N2 N3 1.364(2) . ?
N3 C1 1.338(2) . ?
N3 C15 1.438(2) . ?
B1 H1B 1.0632 . ?
B1 H2B 1.1099 . ?
B1 H3B 1.0351 . ?
C1 C2 1.373(3) . ?
C1 H1 0.9500 . ?
C2 C3 1.478(3) . ?
C3 C4 1.468(3) . ?
C4 C5 1.435(3) . ?
C4 C8 1.447(3) . ?
C5 C6 1.418(3) . ?
C5 H5 0.9500 . ?
C6 C7 1.419(3) . ?
C6 H6 0.9500 . ?
C7 C8 1.416(3) . ?
C7 H7 0.9500 . ?
C8 H8 0.9500 . ?
C9 C13 1.436(2) . ?
C9 C10 1.437(2) . ?
C10 C11 1.421(2) . ?
C10 H10 0.9500 . ?
C11 C12 1.417(3) . ?
C11 H11 0.9500 . ?
C12 C13 1.420(2) . ?
C12 H12 0.9500 . ?
C13 H13 0.9500 . ?
C15 C16 1.392(3) . ?
C15 C20 1.392(3) . ?
C16 C17 1.386(3) . ?
C16 C21 1.506(2) . ?
C17 C18 1.388(3) . ?
C17 H17 0.9500 . ?
C18 C19 1.387(3) . ?
C18 C22 1.508(3) . ?
C19 C20 1.383(3) . ?
C19 H19 0.9500 . ?
C20 C23 1.507(3) . ?
C21 H21A 0.9800 . ?
C21 H21B 0.9800 . ?
C21 H21C 0.9800 . ?
C22 H22A 0.9800 . ?
C22 H22B 0.9800 . ?
C22 H22C 0.9800 . ?
C23 H23A 0.9800 . ?
C23 H23B 0.9800 . ?
C23 H23C 0.9800 . ?
C24 C29 1.383(3) . ?
C24 C25 1.395(3) . ?
C25 C26 1.395(4) . ?
C25 H25 0.9500 . ?
C26 C27 1.358(4) . ?
C26 H26 0.9500 . ?
C27 C28 1.381(4) . ?
C27 H27 0.9500 . ?
C28 C29 1.392(3) . ?
C28 H28 0.9500 . ?
C29 H29 0.9500 . ?
C30 C35 1.391(3) . ?
C30 C31 1.396(2) . ?
C31 C32 1.391(3) . ?
C31 H31 0.9500 . ?
C32 C33 1.379(3) . ?
C32 H32 0.9500 . ?
C33 C34 1.383(3) . ?
C33 H33 0.9500 . ?
C34 C35 1.386(3) . ?
C34 H34 0.9500 . ?
C35 H35 0.9500 . ?
Fe51 C58 2.0234(18) . ?
Fe51 C54 2.0253(17) . ?
Fe51 C59 2.0267(17) . ?
Fe51 C60 2.0362(17) . ?
Fe51 C63 2.0454(17) . ?
Fe51 C57 2.0457(18) . ?
Fe51 C61 2.0510(17) . ?
Fe51 C55 2.0551(18) . ?
Fe51 C62 2.0556(17) . ?
Fe51 C56 2.0653(18) . ?
P51 C59 1.7975(18) . ?
P51 C80 1.8112(18) . ?
P51 C74 1.8122(19) . ?
P51 B51 1.919(2) . ?
O51 C53 1.225(2) . ?
N51 N52 1.305(2) . ?
N51 C52 1.364(2) . ?
N52 N53 1.357(2) . ?
N53 C51 1.339(2) . ?
N53 C65 1.434(2) . ?
B51 H4B 1.0316 . ?
B51 H5B 1.0792 . ?
B51 H6B 1.1008 . ?
C51 C52 1.371(3) . ?
C51 H51 0.9500 . ?
C52 C53 1.475(2) . ?
C53 C54 1.469(3) . ?
C54 C55 1.433(3) . ?
C54 C58 1.437(2) . ?
C55 C56 1.415(3) . ?
C55 H55 0.9500 . ?
C56 C57 1.422(3) . ?
C56 H56 0.9500 . ?
C57 C58 1.422(3) . ?
C57 H57 0.9500 . ?
C58 H58 0.9500 . ?
C59 C60 1.432(2) . ?
C59 C63 1.436(2) . ?
C60 C61 1.420(3) . ?
C60 H60 0.9500 . ?
C61 C62 1.418(3) . ?
C61 H61 0.9500 . ?
C62 C63 1.421(2) . ?
C62 H62 0.9500 . ?
C63 H63 0.9500 . ?
C65 C66 1.389(3) . ?
C65 C70 1.398(2) . ?
C66 C67 1.393(3) . ?
C66 C71 1.511(2) . ?
C67 C68 1.391(3) . ?
C67 H67 0.9500 . ?
C68 C69 1.390(3) . ?
C68 C72 1.509(3) . ?
C69 C70 1.394(3) . ?
C69 H69 0.9500 . ?
C70 C73 1.506(3) . ?
C71 H71A 0.9800 . ?
C71 H71B 0.9800 . ?
C71 H71C 0.9800 . ?
C72 H72A 0.9800 . ?
C72 H72B 0.9800 . ?
C72 H72C 0.9800 . ?
C73 H73A 0.9800 . ?
C73 H73B 0.9800 . ?
C73 H73C 0.9800 . ?
C74 C79 1.384(3) . ?
C74 C75 1.400(3) . ?
C75 C76 1.391(3) . ?
C75 H75 0.9500 . ?
C76 C77 1.375(4) . ?
C76 H76 0.9500 . ?
C77 C78 1.376(3) . ?
C77 H77 0.9500 . ?
C78 C79 1.389(3) . ?
C78 H78 0.9500 . ?
C79 H79 0.9500 . ?
C80 C85 1.391(3) . ?
C80 C81 1.395(2) . ?
C81 C82 1.387(3) . ?
C81 H81 0.9500 . ?
C82 C83 1.383(3) . ?
C82 H82 0.9500 . ?
C83 C84 1.382(3) . ?
C83 H83 0.9500 . ?
C84 C85 1.389(3) . ?
C84 H84 0.9500 . ?
C85 H85 0.9500 . ?
